data_4031562
loop_
_publ_author_name
'Cesari, M.'
'Perego, G.'
'Notari, B.'
'Zazzetta, A.'
'Manara, G.'

_publ_section_title
;
 The crystal structures of the bismuth molybdovanadates and of the
 alpha-phase bismuth molybdate
;
_journal_name_full 'Journal of Inorganic and Nuclear Chemistry'
_journal_page_first 3595
_journal_page_last 3597
_journal_volume 33
_journal_year 1971
_chemical_formula_sum 'Bi0.88 Mo0.37 V0.63'
_chemical_name_systematic 'Bi.88 Mo.37 V.63 O4'
_space_group_IT_number 88
_symmetry_space_group_name_Hall 'I 4bw -1bw'
_symmetry_space_group_name_H-M 'I 41/a :1'
_cell_angle_alpha 90
_cell_angle_beta 90
_cell_angle_gamma 90
_cell_formula_units_Z 4
_cell_length_a 5.193
_cell_length_b 5.193
_cell_length_c 11.705
_cell_volume 315.652
_citation_journal_id_ASTM JINCAO
_cod_data_source_file Cesari_JINCAO_1971_381.cif
_cod_data_source_block Bi0.88Mo0.37V0.63
_cod_original_cell_volume 315.6516
_cod_original_sg_symbol_Hall '-I 4ad (x,y+1/4,z+1/8)'
_cod_database_code 4031562

loop_
_symmetry_equiv_pos_as_xyz
x,y,z
-y,x+1/2,z+1/4
-x+1/2,-y+1/2,z+1/2
y+1/2,-x,z+3/4
-x,-y+1/2,-z+1/4
y,-x,-z
x-1/2,y,-z-1/4
-y-1/2,x+1/2,-z-1/2
x+1/2,y+1/2,z+1/2
-y+1/2,x+1,z+3/4
-x+1,-y+1,z+1
y+1,-x+1/2,z+5/4
-x+1/2,-y+1,-z+3/4
y+1/2,-x+1/2,-z+1/2
x,y+1/2,-z+1/4
-y,x+1,-z

loop_
_atom_site_label
_atom_site_type_symbol
_atom_site_fract_x
_atom_site_fract_y
_atom_site_fract_z
_atom_site_occupancy
_atom_site_U_iso_or_equiv
V1 V+5 0 0 0 0.63 0.0
Bi1 Bi+3 0 0 0.5 0.88 0.0
Mo1 Mo+6 0 0 0 0.37 0.0
